data_7057287
loop_
_publ_author_name
'Solomos, Marina A.'
'Bertke, Jeffery A.'
'Swift, Jennifer A.'

_publ_section_title
;
 One step synthesis of a fused four-ring heterocycle
;
_journal_issue 9
_journal_name_full 'New Journal of Chemistry'
_journal_page_first 7125
_journal_paper_doi 10.1039/C8NJ00629F
_journal_volume 42
_journal_year 2018
_chemical_formula_moiety 'C15 H10 N4 O'
_chemical_formula_sum 'C15 H10 N4 O'
_chemical_formula_weight 262.27
_chemical_name_systematic 13-imino-7,13-dihydro-6H-quinazolino[3,4-a]quinazolin-6-one
_space_group_crystal_system monoclinic
_space_group_IT_number 14
_space_group_name_Hall '-P 2yn'
_space_group_name_H-M_alt 'P 1 21/n 1'
_symmetry_space_group_name_Hall '-P 2yn'
_symmetry_space_group_name_H-M 'P 1 21/n 1'
_atom_sites_solution_hydrogens geom
_audit_creation_method SHELXL-2014/7
_audit_update_record
;
2018-01-26 deposited with the CCDC.
2018-04-06 downloaded from the CCDC.
;
_cell_angle_alpha 90
_cell_angle_beta 92.079(2)
_cell_angle_gamma 90
_cell_formula_units_Z 4
_cell_length_a 4.9412(3)
_cell_length_b 16.3951(11)
_cell_length_c 16.2626(11)
_cell_measurement_reflns_used 4741
_cell_measurement_temperature 102(2)
_cell_measurement_theta_max 25.98
_cell_measurement_theta_min 2.48
_cell_volume 1316.59(15)
_computing_cell_refinement 'SAINT V8.34A (Bruker, 2005)'
_computing_data_collection 'APEX2 V2014.9-0 (Bruker, 2014)'
_computing_data_reduction
; 
SAINT V8.34A, XPREP v2014/2, SADABS V2014/4 (Bruker, 2014) 
;
_computing_molecular_graphics 'SHELXTL v2014-4 (Bruker, 2014)'
_computing_publication_material 'XCIF V2014-2 (Bruker, 2014)'
_computing_structure_refinement 'SHELX-2014-6 (Sheldrick, 2015)'
_computing_structure_solution 'SHELX-2014-4 (Sheldrick, 2015)'
_diffrn_ambient_temperature 102(2)
_diffrn_measured_fraction_theta_full 0.999
_diffrn_measured_fraction_theta_max 0.999
_diffrn_measurement_device 'Bruker D8 Quest/Photon 100'
_diffrn_measurement_method 'profile data from \f and \w scans'
_diffrn_radiation_monochromator 'multilayer mirrors'
_diffrn_radiation_source 'microfocus sealed tube'
_diffrn_radiation_type MoK\a
_diffrn_radiation_wavelength 0.71073
_diffrn_reflns_av_R_equivalents 0.0781
_diffrn_reflns_av_unetI/netI 0.0566
_diffrn_reflns_Laue_measured_fraction_full 0.999
_diffrn_reflns_Laue_measured_fraction_max 0.999
_diffrn_reflns_limit_h_max 5
_diffrn_reflns_limit_h_min -5
_diffrn_reflns_limit_k_max 19
_diffrn_reflns_limit_k_min -19
_diffrn_reflns_limit_l_max 19
_diffrn_reflns_limit_l_min -19
_diffrn_reflns_number 13971
_diffrn_reflns_point_group_measured_fraction_full 0.999
_diffrn_reflns_point_group_measured_fraction_max 0.999
_diffrn_reflns_theta_full 25.242
_diffrn_reflns_theta_max 25.347
_diffrn_reflns_theta_min 2.783
_exptl_absorpt_coefficient_mu 0.088
_exptl_absorpt_correction_T_max 0.7453
_exptl_absorpt_correction_T_min 0.5085
_exptl_absorpt_correction_type multi-scan
_exptl_absorpt_process_details 'SADABS V2014/4 (Bruker, 2014)'
_exptl_crystal_colour yellow
_exptl_crystal_density_diffrn 1.323
_exptl_crystal_density_method 'not measured'
_exptl_crystal_description needle
_exptl_crystal_F_000 544
_exptl_crystal_recrystallization_method 'Re-crystallisation from solvent: ethanol'
_refine_diff_density_max 0.583
_refine_diff_density_min -0.543
_refine_diff_density_rms 0.059
_refine_ls_extinction_method none
_refine_ls_goodness_of_fit_ref 1.057
_refine_ls_hydrogen_treatment constr
_refine_ls_matrix_type full
_refine_ls_number_parameters 181
_refine_ls_number_reflns 2401
_refine_ls_number_restraints 2
_refine_ls_restrained_S_all 1.139
_refine_ls_R_factor_all 0.0746
_refine_ls_R_factor_gt 0.0522
_refine_ls_shift/su_max 0.000
_refine_ls_shift/su_mean 0.000
_refine_ls_structure_factor_coef Fsqd
_refine_ls_weighting_details 'w=1/[\s^2^(Fo^2^)+(0.0650P)^2^+0.8303P] where P=(Fo^2^+2Fc^2^)/3'
_refine_ls_weighting_scheme calc
_refine_ls_wR_factor_gt 0.1368
_refine_ls_wR_factor_ref 0.1493
_reflns_Friedel_coverage 0.000
_reflns_number_gt 1773
_reflns_number_total 2401
_reflns_threshold_expression 'I > 2\s(I)'
_cod_data_source_file c8nj00629f2.cif
_cod_data_source_block 14_sq
_cod_depositor_comments 'Adding full bibliography for 7057287.cif.'
_cod_database_code 7057287
_shelx_shelxl_version_number 2014/7
_shelx_space_group_comment
;
The symmetry employed for this shelxl refinement is uniquely defined
by the following loop, which should always be used as a source of
symmetry information in preference to the above space-group names.
They are only intended as comments.
;

loop_
_space_group_symop_operation_xyz
'x, y, z'
'-x+1/2, y+1/2, -z+1/2'
'-x, -y, -z'
'x-1/2, -y-1/2, z-1/2'

loop_
_atom_site_label
_atom_site_type_symbol
_atom_site_fract_x
_atom_site_fract_y
_atom_site_fract_z
_atom_site_U_iso_or_equiv
_atom_site_adp_type
_atom_site_occupancy
_atom_site_site_symmetry_order
_atom_site_calc_flag
_atom_site_refinement_flags_posn
_atom_site_refinement_flags_adp
O1 O 0.6319(3) 0.80308(11) 0.93370(9) 0.0254(4) Uani 1 1 d . .
N4 N 0.5641(4) 0.72360(14) 0.55823(11) 0.0305(6) Uani 1 1 d . .
H4A H 0.4445 0.6898 0.5431 0.046 Uiso 1 1 calc R U
N1 N 0.3457(4) 0.69608(12) 0.93172(10) 0.0208(5) Uani 1 1 d . .
H1B H 0.3256 0.6991 0.9852 0.025 Uiso 1 1 calc R U
N2 N 0.4190(4) 0.67667(12) 0.68072(10) 0.0189(4) Uani 1 1 d . .
N3 N 0.5734(3) 0.73435(11) 0.80901(10) 0.0155(4) Uani 1 1 d . .
C1 C 0.5180(4) 0.74602(15) 0.89710(12) 0.0192(5) Uani 1 1 d . .
C2 C 0.1987(4) 0.64023(14) 0.88745(13) 0.0183(5) Uani 1 1 d . .
C3 C 0.0065(5) 0.59153(15) 0.92727(14) 0.0237(6) Uani 1 1 d . .
H3 H -0.0090 0.5950 0.9852 0.028 Uiso 1 1 calc R U
C4 C -0.1564(5) 0.53961(15) 0.88263(14) 0.0248(6) Uani 1 1 d . .
H4 H -0.2865 0.5079 0.9099 0.030 Uiso 1 1 calc R U
C5 C -0.1359(4) 0.53209(14) 0.79731(14) 0.0233(5) Uani 1 1 d . .
H5 H -0.2510 0.4955 0.7672 0.028 Uiso 1 1 calc R U
C6 C 0.0517(4) 0.57795(14) 0.75738(13) 0.0200(5) Uani 1 1 d . .
H6 H 0.0667 0.5731 0.6995 0.024 Uiso 1 1 calc R U
C7 C 0.2212(4) 0.63190(14) 0.80228(12) 0.0173(5) Uani 1 1 d . .
C8 C 0.4138(4) 0.68258(14) 0.76185(12) 0.0157(5) Uani 1 1 d . .
C9 C 0.5855(4) 0.72490(14) 0.63963(12) 0.0187(5) Uani 1 1 d . .
C10 C 0.7767(4) 0.77768(14) 0.68277(12) 0.0164(5) Uani 1 1 d . .
C11 C 0.9655(4) 0.82419(14) 0.64002(13) 0.0190(5) Uani 1 1 d . .
H11 H 0.9670 0.8214 0.5817 0.023 Uiso 1 1 calc R U
C12 C 1.1470(4) 0.87341(15) 0.68193(13) 0.0212(5) Uani 1 1 d . .
H12 H 1.2714 0.9058 0.6530 0.025 Uiso 1 1 calc R U
C13 C 1.1467(4) 0.87539(14) 0.76704(13) 0.0209(5) Uani 1 1 d . .
H13 H 1.2756 0.9085 0.7962 0.025 Uiso 1 1 calc R U
C14 C 0.9646(4) 0.83060(14) 0.81062(13) 0.0184(5) Uani 1 1 d . .
H14 H 0.9697 0.8328 0.8690 0.022 Uiso 1 1 calc R U
C15 C 0.7716(4) 0.78175(13) 0.76887(12) 0.0153(5) Uani 1 1 d . .

loop_
_atom_site_aniso_label
_atom_site_aniso_U_11
_atom_site_aniso_U_22
_atom_site_aniso_U_33
_atom_site_aniso_U_23
_atom_site_aniso_U_13
_atom_site_aniso_U_12
O1 0.0267(9) 0.0375(11) 0.0120(7) -0.0063(7) -0.0008(6) -0.0023(8)
N4 0.0328(12) 0.0483(15) 0.0103(9) -0.0054(9) 0.0020(8) -0.0160(10)
N1 0.0226(10) 0.0331(12) 0.0071(8) 0.0023(8) 0.0043(7) 0.0054(9)
N2 0.0208(10) 0.0255(11) 0.0107(9) -0.0013(8) 0.0045(7) -0.0035(8)
N3 0.0143(9) 0.0229(11) 0.0092(9) 0.0015(8) 0.0013(7) 0.0031(8)
C1 0.0166(11) 0.0315(14) 0.0095(10) 0.0010(10) -0.0009(9) 0.0081(10)
C2 0.0184(11) 0.0219(13) 0.0147(10) 0.0023(9) 0.0026(9) 0.0093(9)
C3 0.0251(12) 0.0292(14) 0.0173(11) 0.0076(10) 0.0077(9) 0.0072(11)
C4 0.0215(12) 0.0240(14) 0.0297(13) 0.0095(11) 0.0099(10) 0.0042(10)
C5 0.0199(12) 0.0194(13) 0.0309(13) 0.0014(11) 0.0045(10) 0.0016(10)
C6 0.0205(11) 0.0220(13) 0.0176(11) 0.0013(10) 0.0030(9) 0.0037(10)
C7 0.0169(11) 0.0194(13) 0.0157(10) 0.0031(9) 0.0031(9) 0.0059(9)
C8 0.0152(10) 0.0197(12) 0.0120(10) -0.0011(9) 0.0002(8) 0.0058(9)
C9 0.0177(11) 0.0274(14) 0.0110(10) -0.0014(9) 0.0025(8) 0.0005(10)
C10 0.0140(11) 0.0210(13) 0.0141(11) 0.0005(9) 0.0003(8) 0.0040(9)
C11 0.0164(11) 0.0254(13) 0.0154(10) 0.0001(10) 0.0017(8) 0.0023(10)
C12 0.0168(11) 0.0244(13) 0.0223(11) 0.0023(10) 0.0018(9) 0.0004(10)
C13 0.0165(11) 0.0242(13) 0.0217(11) -0.0037(10) -0.0045(9) 0.0018(10)
C14 0.0191(11) 0.0221(13) 0.0136(11) -0.0025(9) -0.0034(9) 0.0045(10)
C15 0.0156(11) 0.0179(12) 0.0124(10) 0.0022(9) -0.0001(8) 0.0067(9)

loop_
_atom_type_symbol
_atom_type_description
_atom_type_scat_dispersion_real
_atom_type_scat_dispersion_imag
_atom_type_scat_source
C C 0.0033 0.0016 'International Tables Vol C Tables 4.2.6.8 and 6.1.1.4'
H H 0.0000 0.0000 'International Tables Vol C Tables 4.2.6.8 and 6.1.1.4'
N N 0.0061 0.0033 'International Tables Vol C Tables 4.2.6.8 and 6.1.1.4'
O O 0.0106 0.0060 'International Tables Vol C Tables 4.2.6.8 and 6.1.1.4'

loop_
_geom_angle_atom_site_label_1
_geom_angle_atom_site_label_2
_geom_angle_atom_site_label_3
_geom_angle
C9 N4 H4A 109.5
C1 N1 C2 122.13(18)
C1 N1 H1B 118.9
C2 N1 H1B 118.9
C8 N2 C9 119.29(19)
C8 N3 C15 118.08(17)
C8 N3 C1 119.84(17)
C15 N3 C1 121.76(18)
O1 C1 N1 123.64(19)
O1 C1 N3 117.88(19)
N1 C1 N3 118.5(2)
N1 C2 C7 122.0(2)
N1 C2 C3 119.50(19)
C7 C2 C3 118.4(2)
C4 C3 C2 120.1(2)
C4 C3 H3 119.9
C2 C3 H3 119.9
C3 C4 C5 121.4(2)
C3 C4 H4 119.3
C5 C4 H4 119.3
C6 C5 C4 119.6(2)
C6 C5 H5 120.2
C4 C5 H5 120.2
C5 C6 C7 119.9(2)
C5 C6 H6 120.1
C7 C6 H6 120.1
C2 C7 C6 120.6(2)
C2 C7 C8 118.2(2)
C6 C7 C8 121.16(18)
N2 C8 N3 124.8(2)
N2 C8 C7 116.73(19)
N3 C8 C7 118.49(18)
N4 C9 N2 117.5(2)
N4 C9 C10 121.5(2)
N2 C9 C10 121.00(18)
C15 C10 C11 120.2(2)
C15 C10 C9 118.56(19)
C11 C10 C9 121.21(18)
C12 C11 C10 120.46(19)
C12 C11 H11 119.8
C10 C11 H11 119.8
C11 C12 C13 119.2(2)
C11 C12 H12 120.4
C13 C12 H12 120.4
C14 C13 C12 121.7(2)
C14 C13 H13 119.1
C12 C13 H13 119.1
C13 C14 C15 120.07(19)
C13 C14 H14 120.0
C15 C14 H14 120.0
C14 C15 C10 118.30(19)
C14 C15 N3 123.76(18)
C10 C15 N3 117.92(19)

loop_
_geom_bond_atom_site_label_1
_geom_bond_atom_site_label_2
_geom_bond_distance
O1 C1 1.234(3)
N4 C9 1.324(3)
N4 H4A 0.8400
N1 C1 1.321(3)
N1 C2 1.359(3)
N1 H1B 0.8800
N2 C8 1.324(3)
N2 C9 1.337(3)
N3 C8 1.374(3)
N3 C15 1.427(3)
N3 C1 1.481(2)
C2 C7 1.400(3)
C2 C3 1.416(3)
C3 C4 1.363(3)
C3 H3 0.9500
C4 C5 1.400(3)
C4 H4 0.9500
C5 C6 1.375(3)
C5 H5 0.9500
C6 C7 1.405(3)
C6 H6 0.9500
C7 C8 1.440(3)
C9 C10 1.444(3)
C10 C15 1.403(3)
C10 C11 1.408(3)
C11 C12 1.369(3)
C11 H11 0.9500
C12 C13 1.385(3)
C12 H12 0.9500
C13 C14 1.378(3)
C13 H13 0.9500
C14 C15 1.402(3)
C14 H14 0.9500

loop_
_geom_hbond_atom_site_label_D
_geom_hbond_atom_site_label_H
_geom_hbond_atom_site_label_A
_geom_hbond_distance_DH
_geom_hbond_distance_HA
_geom_hbond_distance_DA
_geom_hbond_angle_DHA
_geom_hbond_site_symmetry_A
N4 H4A O1 0.84 2.32 2.922(3) 129.4 4_575
N1 H1B N4 0.88 2.19 2.848(3) 131.2 4_576
